data_4107161
loop_
_publ_author_name
'Bradley A. McKeown'
'Hector Emanuel Gonzalez'
'Max R. Friedfeld'
'T. Brent Gunnoe'
'Thomas R. Cundari'
'Michal Sabat'

_publ_section_title
;
 Mechanistic Studies of Ethylene Hydrophenylation Catalyzed by Bipyridyl
 Pt(II) Complexes
;
_journal_name_full 'Journal of the American Chemical Society'
_journal_page_first 19131
_journal_page_last 19152
_journal_paper_doi 10.1021/ja206064v
_journal_volume 133
_journal_year 2011
_chemical_formula_sum 'C58 H44 B F24 N3 Pt'
_chemical_formula_weight 1444.86
_chemical_name_systematic
; 
 ? 
;
_space_group_IT_number 2
_symmetry_cell_setting triclinic
_symmetry_space_group_name_Hall '-P 1'
_symmetry_space_group_name_H-M 'P -1'
_atom_sites_solution_hydrogens geom
_atom_sites_solution_primary direct
_atom_sites_solution_secondary difmap
_audit_creation_method SHELXL-97
_cell_angle_alpha 67.787(2)
_cell_angle_beta 82.985(2)
_cell_angle_gamma 81.550(2)
_cell_formula_units_Z 2
_cell_length_a 12.9799(7)
_cell_length_b 14.7278(7)
_cell_length_c 16.9878(8)
_cell_measurement_reflns_used 6931
_cell_measurement_temperature 153(2)
_cell_measurement_theta_max 23.85
_cell_measurement_theta_min 2.32
_cell_volume 2966.0(3)
_computing_cell_refinement 'Bruker SAINT'
_computing_data_collection 'Bruker APEX2'
_computing_data_reduction 'Bruker SAINT'
_computing_molecular_graphics 'Bruker SHELXTL'
_computing_publication_material 'Bruker SHELXTL'
_computing_structure_refinement 'SHELXL-97 (Sheldrick, 2008)'
_computing_structure_solution 'SHELXS-97 (Sheldrick, 2008)'
_diffrn_ambient_temperature 153(2)
_diffrn_measured_fraction_theta_full 0.990
_diffrn_measured_fraction_theta_max 0.990
_diffrn_measurement_device_type 'Bruker APEX-II CCD'
_diffrn_measurement_method '\f and \w scans'
_diffrn_radiation_monochromator graphite
_diffrn_radiation_source 'fine-focus sealed tube'
_diffrn_radiation_type MoK\a
_diffrn_radiation_wavelength 0.71073
_diffrn_reflns_av_R_equivalents 0.0394
_diffrn_reflns_av_sigmaI/netI 0.0640
_diffrn_reflns_limit_h_max 15
_diffrn_reflns_limit_h_min -16
_diffrn_reflns_limit_k_max 19
_diffrn_reflns_limit_k_min -19
_diffrn_reflns_limit_l_max 22
_diffrn_reflns_limit_l_min -22
_diffrn_reflns_number 28478
_diffrn_reflns_theta_full 27.79
_diffrn_reflns_theta_max 27.79
_diffrn_reflns_theta_min 1.50
_exptl_absorpt_coefficient_mu 2.481
_exptl_absorpt_correction_T_max 0.8262
_exptl_absorpt_correction_T_min 0.4445
_exptl_absorpt_correction_type empirical
_exptl_absorpt_process_details 'Bruker SADABS'
_exptl_crystal_colour yellow
_exptl_crystal_density_diffrn 1.618
_exptl_crystal_density_meas 0
_exptl_crystal_description plate
_exptl_crystal_F_000 1424
_exptl_crystal_size_max 0.39
_exptl_crystal_size_mid 0.16
_exptl_crystal_size_min 0.08
_refine_diff_density_max 2.023
_refine_diff_density_min -1.073
_refine_diff_density_rms 0.122
_refine_ls_extinction_coef 0
_refine_ls_extinction_method none
_refine_ls_goodness_of_fit_ref 0.892
_refine_ls_hydrogen_treatment noref
_refine_ls_matrix_type full
_refine_ls_number_parameters 800
_refine_ls_number_reflns 13878
_refine_ls_number_restraints 0
_refine_ls_restrained_S_all 0.892
_refine_ls_R_factor_all 0.0649
_refine_ls_R_factor_gt 0.0463
_refine_ls_shift/su_max 0.002
_refine_ls_shift/su_mean 0.000
_refine_ls_structure_factor_coef Fsqd
_refine_ls_weighting_details 'calc w=1/[\s^2^(Fo^2^)+(0.1000P)^2^+0.0038P] where P=(Fo^2^+2Fc^2^)/3'
_refine_ls_weighting_scheme calc
_refine_ls_wR_factor_gt 0.1209
_refine_ls_wR_factor_ref 0.1349
_reflns_number_gt 11122
_reflns_number_total 13878
_reflns_threshold_expression >2sigma(I)
_cod_data_source_file ja206064v_si_002_1.cif
_cod_data_source_block C58H44BF24N3Pt
_cod_database_code 4107161

loop_
_symmetry_equiv_pos_as_xyz
'x, y, z'
'-x, -y, -z'

loop_
_atom_site_label
_atom_site_type_symbol
_atom_site_fract_x
_atom_site_fract_y
_atom_site_fract_z
_atom_site_U_iso_or_equiv
_atom_site_adp_type
_atom_site_occupancy
_atom_site_symmetry_multiplicity
_atom_site_calc_flag
_atom_site_refinement_flags
Pt Pt 0.806625(14) 0.507977(13) 0.539980(11) 0.02961(7) Uani 1 1 d .
F1 F 0.6367(5) 0.0011(3) 0.5345(2) 0.0862(16) Uani 1 1 d .
F2 F 0.7407(4) -0.1292(5) 0.5538(2) 0.125(3) Uani 1 1 d .
F3 F 0.5876(4) -0.1200(3) 0.5212(2) 0.0789(14) Uani 1 1 d .
F4 F 1.0154(3) -0.0246(4) 0.3223(3) 0.0862(15) Uani 1 1 d .
F5 F 0.9769(3) 0.0100(4) 0.1947(3) 0.0788(14) Uani 1 1 d .
F6 F 0.9737(3) -0.1359(3) 0.2879(3) 0.0772(13) Uani 1 1 d .
F7 F 0.5260(6) 0.4610(5) 0.3621(4) 0.125(3) Uani 1 1 d .
F8 F 0.4541(5) 0.3311(3) 0.4049(3) 0.099(2) Uani 1 1 d .
F9 F 0.3938(5) 0.4531(5) 0.3070(4) 0.135(3) Uani 1 1 d .
F10 F 0.8466(6) 0.4163(6) 0.0877(5) 0.147(3) Uani 1 1 d .
F11 F 0.7489(7) 0.5503(5) 0.0879(6) 0.159(4) Uani 1 1 d .
F13 F 0.2159(5) 0.3261(5) 0.1091(6) 0.187(5) Uani 1 1 d .
F14 F 0.1611(5) 0.2950(5) 0.2363(6) 0.144(3) Uani 1 1 d .
F15 F 0.1038(4) 0.2274(5) 0.1647(4) 0.1021(18) Uani 1 1 d .
F16 F 0.3737(4) -0.1638(3) 0.2759(3) 0.0787(13) Uani 1 1 d .
F17 F 0.2219(5) -0.1175(4) 0.3068(9) 0.272(8) Uani 1 1 d .
F18 F 0.3398(7) -0.1470(4) 0.3888(3) 0.135(3) Uani 1 1 d .
F19 F 0.5753(6) 0.3100(4) -0.1980(3) 0.127(3) Uani 1 1 d .
F20 F 0.5735(8) 0.3916(4) -0.1233(4) 0.167(4) Uani 1 1 d .
F21 F 0.4452(6) 0.3283(6) -0.1236(5) 0.154(3) Uani 1 1 d .
F22 F 0.6230(4) -0.0607(3) -0.0547(3) 0.0733(12) Uani 1 1 d .
F23 F 0.7777(4) -0.0310(4) -0.0598(3) 0.0798(13) Uani 1 1 d .
F24 F 0.7038(5) -0.1168(3) 0.0584(2) 0.0977(19) Uani 1 1 d .
F12A F 0.7441(13) 0.4875(10) 0.0164(6) 0.134(6) Uani 0.50 1 d P
F12B F 0.8312(9) 0.4766(9) 0.1665(8) 0.108(4) Uani 0.50 1 d P
N1 N 0.8561(3) 0.4195(3) 0.6608(3) 0.0336(9) Uani 1 1 d .
N2 N 0.9209(3) 0.5814(3) 0.5473(3) 0.0296(8) Uani 1 1 d .
N3 N 0.6878(3) 0.4353(3) 0.5471(3) 0.0322(9) Uani 1 1 d .
C1 C 0.7630(4) 0.6029(4) 0.4259(3) 0.0298(10) Uani 1 1 d .
C2 C 0.7628(4) 0.5745(4) 0.3555(3) 0.0382(11) Uani 1 1 d .
H2 H 0.7844 0.5078 0.3617 0.046 Uiso 1 1 calc R
C3 C 0.7323(5) 0.6407(5) 0.2781(4) 0.0493(15) Uani 1 1 d .
H3 H 0.7326 0.6193 0.2319 0.059 Uiso 1 1 calc R
C4 C 0.7007(5) 0.7395(5) 0.2668(4) 0.0502(15) Uani 1 1 d .
H4 H 0.6808 0.7857 0.2129 0.060 Uiso 1 1 calc R
C5 C 0.6986(5) 0.7692(4) 0.3347(4) 0.0460(14) Uani 1 1 d .
H5 H 0.6749 0.8356 0.3281 0.055 Uiso 1 1 calc R
C6 C 0.7310(4) 0.7026(4) 0.4128(3) 0.0358(11) Uani 1 1 d .
H6 H 0.7315 0.7250 0.4583 0.043 Uiso 1 1 calc R
C7 C 0.6138(4) 0.3984(4) 0.5607(3) 0.0336(10) Uani 1 1 d .
C8 C 0.5172(5) 0.3530(4) 0.5796(4) 0.0458(13) Uani 1 1 d .
H8A H 0.4974 0.3321 0.6409 0.069 Uiso 1 1 calc R
H8B H 0.5272 0.2955 0.5626 0.069 Uiso 1 1 calc R
H8C H 0.4618 0.4008 0.5480 0.069 Uiso 1 1 calc R
C9 C 0.8238(5) 0.3332(4) 0.7122(4) 0.0424(12) Uani 1 1 d .
H9 H 0.7747 0.3058 0.6929 0.051 Uiso 1 1 calc R
C10 C 0.8590(5) 0.2825(4) 0.7920(4) 0.0429(13) Uani 1 1 d .
H10 H 0.8344 0.2210 0.8263 0.052 Uiso 1 1 calc R
C11 C 0.9306(5) 0.3207(5) 0.8232(4) 0.0429(13) Uani 1 1 d .
C12 C 0.9605(4) 0.4114(4) 0.7693(3) 0.0416(12) Uani 1 1 d .
H12 H 1.0075 0.4415 0.7880 0.050 Uiso 1 1 calc R
C13 C 0.9242(4) 0.4596(4) 0.6892(3) 0.0333(10) Uani 1 1 d .
C14 C 0.9561(4) 0.5546(4) 0.6257(3) 0.0331(10) Uani 1 1 d .
C15 C 1.0198(4) 0.6105(4) 0.6443(4) 0.0381(11) Uani 1 1 d .
H15 H 1.0422 0.5900 0.7002 0.046 Uiso 1 1 calc R
C16 C 1.0512(4) 0.6972(4) 0.5809(3) 0.0373(11) Uani 1 1 d .
C17 C 1.0222(4) 0.7177(4) 0.4991(3) 0.0368(11) Uani 1 1 d .
H17 H 1.0472 0.7719 0.4526 0.044 Uiso 1 1 calc R
C18 C 0.9572(4) 0.6598(4) 0.4851(3) 0.0368(11) Uani 1 1 d .
H18 H 0.9375 0.6764 0.4289 0.044 Uiso 1 1 calc R
C19 C 0.9669(5) 0.2651(5) 0.9121(4) 0.0523(16) Uani 1 1 d .
C20 C 1.0440(9) 0.3165(9) 0.9335(5) 0.117(5) Uani 1 1 d .
H20A H 1.1038 0.3259 0.8911 0.176 Uiso 1 1 calc R
H20B H 1.0678 0.2766 0.9902 0.176 Uiso 1 1 calc R
H20C H 1.0109 0.3809 0.9331 0.176 Uiso 1 1 calc R
C21 C 1.0201(8) 0.1624(7) 0.9162(5) 0.092(3) Uani 1 1 d .
H21A H 1.0670 0.1697 0.8649 0.138 Uiso 1 1 calc R
H21B H 0.9667 0.1202 0.9196 0.138 Uiso 1 1 calc R
H21C H 1.0604 0.1323 0.9668 0.138 Uiso 1 1 calc R
C22 C 0.8721(7) 0.2497(7) 0.9767(4) 0.076(2) Uani 1 1 d .
H22A H 0.8955 0.2161 1.0345 0.114 Uiso 1 1 calc R
H22B H 0.8265 0.2093 0.9654 0.114 Uiso 1 1 calc R
H22C H 0.8336 0.3138 0.9718 0.114 Uiso 1 1 calc R
C23 C 1.1182(5) 0.7639(4) 0.5982(3) 0.0418(12) Uani 1 1 d .
C24 C 1.1116(9) 0.7478(9) 0.6924(5) 0.119(5) Uani 1 1 d .
H24A H 1.1251 0.6772 0.7259 0.178 Uiso 1 1 calc R
H24B H 1.0417 0.7728 0.7095 0.178 Uiso 1 1 calc R
H24C H 1.1638 0.7831 0.7027 0.178 Uiso 1 1 calc R
C25 C 1.2316(6) 0.7369(6) 0.5740(6) 0.069(2) Uani 1 1 d .
H25A H 1.2522 0.6672 0.6072 0.103 Uiso 1 1 calc R
H25B H 1.2756 0.7780 0.5862 0.103 Uiso 1 1 calc R
H25C H 1.2404 0.7479 0.5131 0.103 Uiso 1 1 calc R
C26 C 1.0874(8) 0.8708(5) 0.5447(8) 0.109(4) Uani 1 1 d .
H26A H 1.1303 0.9128 0.5568 0.163 Uiso 1 1 calc R
H26B H 1.0136 0.8888 0.5584 0.163 Uiso 1 1 calc R
H26C H 1.0983 0.8801 0.4841 0.163 Uiso 1 1 calc R
C111 C 0.6636(4) 0.0664(3) 0.2661(3) 0.0246(9) Uani 1 1 d .
C112 C 0.6342(4) 0.0271(3) 0.3538(3) 0.0299(10) Uani 1 1 d .
H112 H 0.5640 0.0408 0.3733 0.036 Uiso 1 1 calc R
C113 C 0.7053(4) -0.0313(4) 0.4130(3) 0.0317(10) Uani 1 1 d .
C114 C 0.8079(4) -0.0542(3) 0.3869(3) 0.0288(10) Uani 1 1 d .
H114 H 0.8561 -0.0956 0.4269 0.035 Uiso 1 1 calc R
C115 C 0.8382(4) -0.0147(3) 0.3006(3) 0.0307(10) Uani 1 1 d .
C116 C 0.7679(4) 0.0432(3) 0.2421(3) 0.0277(9) Uani 1 1 d .
H116 H 0.7911 0.0681 0.1834 0.033 Uiso 1 1 calc R
C117 C 0.6680(5) -0.0684(4) 0.5052(3) 0.0442(13) Uani 1 1 d .
C118 C 0.9495(4) -0.0398(5) 0.2740(4) 0.0464(13) Uani 1 1 d .
C121 C 0.5959(4) 0.2512(3) 0.2029(3) 0.0279(9) Uani 1 1 d .
C122 C 0.5372(4) 0.2838(3) 0.2633(3) 0.0335(10) Uani 1 1 d .
H122 H 0.4867 0.2441 0.3004 0.040 Uiso 1 1 calc R
C123 C 0.5492(5) 0.3718(4) 0.2718(3) 0.0383(12) Uani 1 1 d .
C124 C 0.6219(5) 0.4317(4) 0.2199(4) 0.0410(12) Uani 1 1 d .
H124 H 0.6300 0.4923 0.2250 0.049 Uiso 1 1 calc R
C125 C 0.6829(5) 0.4005(4) 0.1603(4) 0.0482(14) Uani 1 1 d .
C126 C 0.6715(4) 0.3120(4) 0.1525(4) 0.0403(12) Uani 1 1 d .
H126 H 0.7160 0.2921 0.1118 0.048 Uiso 1 1 calc R
C127 C 0.4824(7) 0.4029(5) 0.3360(4) 0.0582(17) Uani 1 1 d .
C128 C 0.7611(8) 0.4662(7) 0.1035(8) 0.097(4) Uani 1 1 d .
C131 C 0.4620(4) 0.1198(3) 0.2214(3) 0.0270(9) Uani 1 1 d .
C132 C 0.3791(4) 0.1938(4) 0.1956(3) 0.0362(11) Uani 1 1 d .
H132 H 0.3935 0.2606 0.1698 0.043 Uiso 1 1 calc R
C133 C 0.2758(4) 0.1730(5) 0.2064(4) 0.0462(13) Uani 1 1 d .
C134 C 0.2521(4) 0.0758(5) 0.2429(3) 0.0440(13) Uani 1 1 d .
H134 H 0.1821 0.0607 0.2503 0.053 Uiso 1 1 calc R
C135 C 0.3331(4) 0.0026(4) 0.2678(3) 0.0385(12) Uani 1 1 d .
C136 C 0.4352(4) 0.0232(4) 0.2570(3) 0.0319(10) Uani 1 1 d .
H136 H 0.4891 -0.0299 0.2743 0.038 Uiso 1 1 calc R
C137 C 0.1906(5) 0.2557(7) 0.1788(6) 0.076(2) Uani 1 1 d .
C138 C 0.3128(6) -0.1044(6) 0.3063(5) 0.067(2) Uani 1 1 d .
C141 C 0.6070(4) 0.1437(4) 0.1014(3) 0.0281(9) Uani 1 1 d .
C142 C 0.5778(4) 0.2262(4) 0.0305(3) 0.0360(11) Uani 1 1 d .
H142 H 0.5535 0.2869 0.0376 0.043 Uiso 1 1 calc R
C143 C 0.5834(5) 0.2219(4) -0.0509(3) 0.0439(13) Uani 1 1 d .
C144 C 0.6176(5) 0.1364(5) -0.0638(3) 0.0444(13) Uani 1 1 d .
H144 H 0.6205 0.1340 -0.1191 0.053 Uiso 1 1 calc R
C145 C 0.6482(4) 0.0534(4) 0.0048(3) 0.0363(11) Uani 1 1 d .
C146 C 0.6424(4) 0.0568(4) 0.0858(3) 0.0311(10) Uani 1 1 d .
H146 H 0.6630 -0.0015 0.1322 0.037 Uiso 1 1 calc R
C147 C 0.5474(7) 0.3129(6) -0.1230(4) 0.064(2) Uani 1 1 d .
C148 C 0.6867(5) -0.0395(5) -0.0108(4) 0.0504(15) Uani 1 1 d .
B1 B 0.5836(4) 0.1448(4) 0.1978(3) 0.0263(10) Uani 1 1 d .

loop_
_atom_site_aniso_label
_atom_site_aniso_U_11
_atom_site_aniso_U_22
_atom_site_aniso_U_33
_atom_site_aniso_U_23
_atom_site_aniso_U_13
_atom_site_aniso_U_12
Pt 0.02599(11) 0.03024(11) 0.03891(11) -0.01838(8) -0.00517(7) -0.00461(7)
F1 0.148(5) 0.077(3) 0.041(2) -0.036(2) 0.025(2) -0.022(3)
F2 0.076(3) 0.198(6) 0.0323(19) 0.010(3) -0.006(2) 0.054(4)
F3 0.096(3) 0.091(3) 0.0422(19) -0.0098(19) 0.020(2) -0.048(3)
F4 0.028(2) 0.151(5) 0.103(3) -0.072(3) -0.006(2) -0.011(2)
F5 0.0327(19) 0.105(3) 0.066(2) -0.006(2) 0.0186(18) 0.005(2)
F6 0.053(2) 0.066(3) 0.104(3) -0.036(2) 0.014(2) 0.016(2)
F7 0.162(6) 0.132(5) 0.140(5) -0.117(4) 0.076(4) -0.085(5)
F8 0.176(6) 0.066(3) 0.059(2) -0.036(2) 0.058(3) -0.045(3)
F9 0.116(5) 0.171(6) 0.087(4) -0.051(4) 0.023(3) 0.065(5)
F10 0.108(5) 0.150(6) 0.188(7) -0.074(6) 0.087(5) -0.081(5)
F11 0.150(7) 0.081(4) 0.210(8) -0.028(5) 0.094(6) -0.065(5)
F13 0.054(3) 0.137(6) 0.221(8) 0.082(6) 0.007(4) 0.026(4)
F14 0.091(5) 0.147(6) 0.233(9) -0.125(6) -0.069(5) 0.065(4)
F15 0.039(2) 0.149(5) 0.110(4) -0.040(3) -0.021(2) 0.007(3)
F16 0.107(4) 0.054(2) 0.074(3) -0.021(2) 0.005(3) -0.019(2)
F17 0.048(3) 0.050(3) 0.64(2) -0.031(7) -0.049(7) -0.019(3)
F18 0.266(10) 0.069(3) 0.069(3) -0.024(2) 0.045(4) -0.065(4)
F19 0.207(7) 0.104(4) 0.033(2) -0.004(2) -0.017(3) 0.040(4)
F20 0.355(13) 0.048(3) 0.093(4) 0.019(3) -0.122(6) -0.039(5)
F21 0.101(5) 0.141(6) 0.131(5) 0.041(4) -0.037(4) 0.040(4)
F22 0.073(3) 0.090(3) 0.086(3) -0.063(3) -0.017(2) -0.004(2)
F23 0.063(3) 0.098(3) 0.092(3) -0.060(3) 0.013(2) 0.001(2)
F24 0.191(6) 0.057(2) 0.045(2) -0.0267(19) -0.018(3) 0.019(3)
F12A 0.216(16) 0.131(10) 0.053(5) -0.006(6) 0.040(7) -0.135(11)
F12B 0.092(8) 0.104(8) 0.150(10) -0.050(8) 0.009(7) -0.078(7)
N1 0.030(2) 0.033(2) 0.044(2) -0.0194(18) -0.0066(18) -0.0044(17)
N2 0.024(2) 0.035(2) 0.039(2) -0.0215(17) -0.0041(16) -0.0077(16)
N3 0.031(2) 0.033(2) 0.039(2) -0.0161(17) -0.0090(17) -0.0081(18)
C1 0.027(2) 0.033(2) 0.036(2) -0.019(2) -0.0008(19) -0.0095(19)
C2 0.038(3) 0.040(3) 0.045(3) -0.024(2) 0.001(2) -0.009(2)
C3 0.060(4) 0.061(4) 0.036(3) -0.025(3) 0.005(3) -0.024(3)
C4 0.059(4) 0.049(3) 0.039(3) -0.004(2) -0.006(3) -0.025(3)
C5 0.049(3) 0.038(3) 0.053(3) -0.012(2) -0.014(3) -0.013(3)
C6 0.035(3) 0.035(3) 0.044(3) -0.019(2) -0.009(2) -0.006(2)
C7 0.034(3) 0.029(2) 0.037(2) -0.012(2) -0.011(2) 0.004(2)
C8 0.041(3) 0.041(3) 0.056(3) -0.012(2) -0.013(3) -0.013(2)
C9 0.040(3) 0.041(3) 0.050(3) -0.017(2) -0.009(2) -0.010(2)
C10 0.040(3) 0.046(3) 0.043(3) -0.014(2) 0.001(2) -0.015(3)
C11 0.034(3) 0.055(3) 0.043(3) -0.020(3) -0.001(2) -0.010(3)
C12 0.037(3) 0.054(3) 0.042(3) -0.024(2) -0.003(2) -0.015(3)
C13 0.025(2) 0.043(3) 0.039(2) -0.022(2) -0.0033(19) -0.004(2)
C14 0.026(2) 0.040(3) 0.039(2) -0.020(2) -0.001(2) -0.008(2)
C15 0.030(3) 0.048(3) 0.048(3) -0.029(2) -0.002(2) -0.009(2)
C16 0.028(3) 0.047(3) 0.052(3) -0.034(2) 0.005(2) -0.010(2)
C17 0.028(3) 0.039(3) 0.048(3) -0.020(2) 0.000(2) -0.009(2)
C18 0.032(3) 0.042(3) 0.042(3) -0.020(2) -0.006(2) -0.006(2)
C19 0.044(3) 0.070(4) 0.043(3) -0.014(3) -0.008(3) -0.020(3)
C20 0.138(9) 0.168(10) 0.042(4) 0.008(5) -0.033(5) -0.110(8)
C21 0.085(7) 0.105(7) 0.066(5) -0.016(5) -0.025(4) 0.026(5)
C22 0.075(5) 0.097(6) 0.050(4) -0.015(4) 0.007(4) -0.034(5)
C23 0.045(3) 0.046(3) 0.046(3) -0.025(2) -0.005(2) -0.017(3)
C24 0.148(10) 0.193(11) 0.077(5) -0.096(7) 0.051(6) -0.132(9)
C25 0.047(4) 0.066(4) 0.108(6) -0.043(4) -0.001(4) -0.024(3)
C26 0.112(8) 0.046(4) 0.198(11) -0.061(6) -0.100(8) 0.017(4)
C111 0.026(2) 0.026(2) 0.026(2) -0.0127(17) -0.0021(17) -0.0046(17)
C112 0.029(2) 0.032(2) 0.031(2) -0.0162(19) -0.0004(18) 0.0008(19)
C113 0.037(3) 0.031(2) 0.028(2) -0.0124(18) -0.0035(19) -0.002(2)
C114 0.034(3) 0.024(2) 0.030(2) -0.0110(17) -0.0090(19) -0.0009(19)
C115 0.026(2) 0.031(2) 0.040(2) -0.018(2) -0.0008(19) -0.0067(19)
C116 0.027(2) 0.030(2) 0.029(2) -0.0137(18) 0.0006(18) -0.0065(19)
C117 0.050(3) 0.052(3) 0.026(2) -0.011(2) -0.002(2) 0.003(3)
C118 0.028(3) 0.061(4) 0.050(3) -0.021(3) -0.001(2) -0.003(3)
C121 0.026(2) 0.028(2) 0.029(2) -0.0078(17) -0.0060(18) -0.0025(18)
C122 0.039(3) 0.030(2) 0.031(2) -0.0101(19) 0.002(2) -0.009(2)
C123 0.052(3) 0.034(3) 0.031(2) -0.013(2) -0.002(2) -0.007(2)
C124 0.044(3) 0.033(3) 0.051(3) -0.020(2) -0.002(2) -0.007(2)
C125 0.046(3) 0.041(3) 0.060(3) -0.019(3) 0.002(3) -0.017(3)
C126 0.033(3) 0.044(3) 0.050(3) -0.025(2) 0.010(2) -0.012(2)
C127 0.078(5) 0.045(3) 0.057(4) -0.027(3) 0.010(3) -0.010(3)
C128 0.079(6) 0.074(6) 0.164(10) -0.082(6) 0.066(6) -0.050(5)
C131 0.030(2) 0.031(2) 0.0229(19) -0.0117(17) -0.0007(17) -0.0081(19)
C132 0.027(2) 0.048(3) 0.033(2) -0.013(2) 0.0014(19) -0.007(2)
C133 0.026(3) 0.062(4) 0.047(3) -0.018(3) -0.001(2) -0.003(3)
C134 0.031(3) 0.067(4) 0.037(3) -0.019(3) 0.008(2) -0.022(3)
C135 0.037(3) 0.051(3) 0.034(2) -0.020(2) 0.007(2) -0.020(2)
C136 0.037(3) 0.037(3) 0.026(2) -0.0148(19) 0.0007(19) -0.009(2)
C137 0.028(3) 0.089(6) 0.094(6) -0.016(5) 0.002(4) -0.009(4)
C138 0.070(5) 0.078(5) 0.070(4) -0.045(4) 0.035(4) -0.051(4)
C141 0.020(2) 0.036(2) 0.025(2) -0.0088(18) -0.0002(17) -0.0049(18)
C142 0.035(3) 0.042(3) 0.031(2) -0.012(2) -0.005(2) -0.005(2)
C143 0.044(3) 0.054(3) 0.028(2) -0.007(2) -0.006(2) -0.003(3)
C144 0.042(3) 0.066(4) 0.028(2) -0.020(2) -0.004(2) -0.004(3)
C145 0.034(3) 0.048(3) 0.028(2) -0.016(2) -0.0008(19) -0.005(2)
C146 0.029(2) 0.041(3) 0.024(2) -0.0116(19) 0.0016(17) -0.008(2)
C147 0.080(5) 0.066(5) 0.036(3) -0.010(3) -0.023(3) 0.008(4)
C148 0.063(4) 0.064(4) 0.034(3) -0.030(3) -0.009(3) 0.002(3)
B1 0.025(3) 0.030(2) 0.025(2) -0.0107(19) -0.0021(19) -0.004(2)

loop_
_atom_type_symbol
_atom_type_description
_atom_type_scat_dispersion_real
_atom_type_scat_dispersion_imag
_atom_type_scat_source
C C 0.0033 0.0016 'International Tables Vol C Tables 4.2.6.8 and 6.1.1.4'
H H 0.0000 0.0000 'International Tables Vol C Tables 4.2.6.8 and 6.1.1.4'
B B 0.0013 0.0007 'International Tables Vol C Tables 4.2.6.8 and 6.1.1.4'
N N 0.0061 0.0033 'International Tables Vol C Tables 4.2.6.8 and 6.1.1.4'
F F 0.0171 0.0103 'International Tables Vol C Tables 4.2.6.8 and 6.1.1.4'
Pt Pt -1.7033 8.3905 'International Tables Vol C Tables 4.2.6.8 and 6.1.1.4'

loop_
_geom_angle_atom_site_label_1
_geom_angle_atom_site_label_2
_geom_angle_atom_site_label_3
_geom_angle
N3 Pt N2 172.85(16)
N3 Pt C1 88.26(17)
N2 Pt C1 96.32(17)
N3 Pt N1 95.84(16)
N2 Pt N1 79.33(16)
C1 Pt N1 174.96(16)
C128 F11 F12B 61.0(8)
C128 F12B F11 40.7(5)
C9 N1 C13 118.7(4)
C9 N1 Pt 127.2(3)
C13 N1 Pt 114.0(3)
C18 N2 C14 117.6(4)
C18 N2 Pt 126.2(3)
C14 N2 Pt 115.8(3)
C7 N3 Pt 169.7(4)
C6 C1 C2 116.7(5)
C6 C1 Pt 120.6(3)
C2 C1 Pt 122.8(4)
C3 C2 C1 121.7(5)
C2 C3 C4 120.4(5)
C5 C4 C3 119.2(5)
C4 C5 C6 120.5(6)
C5 C6 C1 121.5(5)
N3 C7 C8 178.2(6)
N1 C9 C10 122.4(5)
C9 C10 C11 120.7(5)
C12 C11 C10 115.5(5)
C12 C11 C19 124.3(5)
C10 C11 C19 120.1(5)
C13 C12 C11 122.1(5)
N1 C13 C12 120.6(5)
N1 C13 C14 113.8(4)
C12 C13 C14 125.6(4)
N2 C14 C15 122.2(5)
N2 C14 C13 115.1(4)
C15 C14 C13 122.6(5)
C14 C15 C16 120.2(5)
C17 C16 C15 116.2(4)
C17 C16 C23 121.1(5)
C15 C16 C23 122.6(5)
C18 C17 C16 120.5(5)
N2 C18 C17 122.8(5)
C20 C19 C11 112.3(5)
C20 C19 C22 110.9(7)
C11 C19 C22 109.2(6)
C20 C19 C21 108.2(8)
C11 C19 C21 108.1(6)
C22 C19 C21 108.0(7)
C26 C23 C25 108.6(7)
C26 C23 C24 111.3(8)
C25 C23 C24 106.3(7)
C26 C23 C16 110.3(5)
C25 C23 C16 108.6(5)
C24 C23 C16 111.6(5)
C116 C111 C112 116.0(4)
C116 C111 B1 122.0(4)
C112 C111 B1 121.6(4)
C113 C112 C111 121.7(5)
C114 C113 C112 120.8(4)
C114 C113 C117 120.9(4)
C112 C113 C117 118.2(5)
C113 C114 C115 117.9(4)
C116 C115 C114 121.2(4)
C116 C115 C118 121.8(4)
C114 C115 C118 117.0(4)
C115 C116 C111 122.3(4)
F1 C117 F3 105.1(5)
F1 C117 F2 107.9(6)
F3 C117 F2 104.9(5)
F1 C117 C113 113.6(5)
F3 C117 C113 112.7(5)
F2 C117 C113 112.0(5)
F5 C118 F6 108.1(5)
F5 C118 F4 107.3(5)
F6 C118 F4 102.2(5)
F5 C118 C115 114.0(5)
F6 C118 C115 113.1(5)
F4 C118 C115 111.2(5)
C122 C121 C126 115.2(4)
C122 C121 B1 121.6(4)
C126 C121 B1 122.9(4)
C123 C122 C121 123.0(5)
C124 C123 C122 120.7(5)
C124 C123 C127 119.2(5)
C122 C123 C127 120.0(5)
C123 C124 C125 117.7(5)
C124 C125 C126 121.5(5)
C124 C125 C128 117.5(5)
C126 C125 C128 121.0(6)
C125 C126 C121 121.8(5)
F8 C127 F9 104.1(7)
F8 C127 F7 105.6(6)
F9 C127 F7 105.1(7)
F8 C127 C123 115.1(5)
F9 C127 C123 112.7(6)
F7 C127 C123 113.4(6)
F11 C128 F10 125.9(8)
F11 C128 F12A 87.3(11)
F10 C128 F12A 84.3(9)
F11 C128 C125 121.1(8)
F10 C128 C125 112.0(7)
F12A C128 C125 109.3(8)
F11 C128 F12B 78.4(8)
F10 C128 F12B 80.3(9)
F12A C128 F12B 146.7(8)
C125 C128 F12B 103.8(9)
C132 C131 C136 115.8(4)
C132 C131 B1 121.1(4)
C136 C131 B1 122.5(4)
C131 C132 C133 122.1(5)
C134 C133 C132 120.4(5)
C134 C133 C137 120.2(5)
C132 C133 C137 119.5(6)
C135 C134 C133 117.9(5)
C134 C135 C136 121.7(5)
C134 C135 C138 120.4(5)
C136 C135 C138 117.8(6)
C135 C136 C131 122.1(5)
F13 C137 F14 107.0(10)
F13 C137 F15 105.6(8)
F14 C137 F15 104.8(7)
F13 C137 C133 113.2(6)
F14 C137 C133 112.5(7)
F15 C137 C133 113.0(8)
F17 C138 F16 109.4(8)
F17 C138 F18 106.9(8)
F16 C138 F18 97.9(7)
F17 C138 C135 114.2(8)
F16 C138 C135 115.8(5)
F18 C138 C135 111.2(5)
C142 C141 C146 115.8(4)
C142 C141 B1 121.2(4)
C146 C141 B1 122.3(4)
C141 C142 C143 121.7(5)
C144 C143 C142 121.1(5)
C144 C143 C147 120.7(5)
C142 C143 C147 118.2(6)
C143 C144 C145 118.9(5)
C144 C145 C146 120.4(5)
C144 C145 C148 118.1(5)
C146 C145 C148 121.5(5)
C145 C146 C141 122.1(5)
F20 C147 F19 106.9(7)
F20 C147 F21 104.3(8)
F19 C147 F21 102.2(7)
F20 C147 C143 115.3(6)
F19 C147 C143 114.4(7)
F21 C147 C143 112.4(7)
F24 C148 F22 108.1(6)
F24 C148 F23 106.3(6)
F22 C148 F23 103.8(5)
F24 C148 C145 114.1(5)
F22 C148 C145 112.4(5)
F23 C148 C145 111.5(6)
C121 B1 C141 113.2(4)
C121 B1 C111 104.0(3)
C141 B1 C111 113.7(4)
C121 B1 C131 110.8(4)
C141 B1 C131 102.6(3)
C111 B1 C131 112.9(4)

loop_
_geom_bond_atom_site_label_1
_geom_bond_atom_site_label_2
_geom_bond_distance
Pt N3 1.969(4)
Pt N2 2.000(4)
Pt C1 2.004(5)
Pt N1 2.092(4)
F1 C117 1.294(7)
F2 C117 1.325(7)
F3 C117 1.323(7)
F4 C118 1.349(7)
F5 C118 1.301(7)
F6 C118 1.338(7)
F7 C127 1.320(8)
F8 C127 1.303(8)
F9 C127 1.313(10)
F10 C128 1.296(11)
F11 C128 1.155(10)
F11 F12B 1.736(15)
F13 C137 1.290(10)
F14 C137 1.306(11)
F15 C137 1.335(9)
F16 C138 1.302(9)
F17 C138 1.221(9)
F18 C138 1.368(10)
F19 C147 1.297(8)
F20 C147 1.252(9)
F21 C147 1.314(10)
F22 C148 1.319(7)
F23 C148 1.352(8)
F24 C148 1.306(8)
F12A C128 1.430(15)
F12B C128 1.549(16)
N1 C9 1.334(7)
N1 C13 1.355(6)
N2 C18 1.338(7)
N2 C14 1.355(6)
N3 C7 1.130(7)
C1 C6 1.406(7)
C1 C2 1.409(7)
C2 C3 1.371(8)
C3 C4 1.399(9)
C4 C5 1.375(8)
C5 C6 1.389(7)
C7 C8 1.452(7)
C9 C10 1.375(8)
C10 C11 1.400(8)
C11 C12 1.383(8)
C11 C19 1.516(8)
C12 C13 1.380(7)
C13 C14 1.489(7)
C14 C15 1.386(7)
C15 C16 1.401(8)
C16 C17 1.393(7)
C16 C23 1.530(7)
C17 C18 1.381(7)
C19 C20 1.491(9)
C19 C22 1.528(10)
C19 C21 1.547(12)
C23 C26 1.512(10)
C23 C25 1.516(9)
C23 C24 1.520(9)
C111 C116 1.396(6)
C111 C112 1.405(6)
C111 B1 1.639(7)
C112 C113 1.394(7)
C113 C114 1.386(7)
C113 C117 1.495(7)
C114 C115 1.388(7)
C115 C116 1.377(7)
C115 C118 1.496(7)
C121 C122 1.392(7)
C121 C126 1.404(7)
C121 B1 1.633(7)
C122 C123 1.389(7)
C123 C124 1.379(7)
C123 C127 1.476(9)
C124 C125 1.383(8)
C125 C126 1.389(8)
C125 C128 1.497(9)
C131 C132 1.396(7)
C131 C136 1.397(6)
C131 B1 1.641(7)
C132 C133 1.395(7)
C133 C134 1.392(8)
C133 C137 1.491(10)
C134 C135 1.370(8)
C135 C136 1.378(7)
C135 C138 1.510(9)
C141 C142 1.393(7)
C141 C146 1.404(7)
C141 B1 1.635(7)
C142 C143 1.402(7)
C143 C144 1.360(9)
C143 C147 1.493(8)
C144 C145 1.381(8)
C145 C146 1.389(6)
C145 C148 1.495(8)
